data_1561930
loop_
_publ_author_name
'Han, Yinfeng'
'Wang, Chang-an'
'Zheng, Zebao'
'Sun, Jiafeng'
'Nie, Kun'
'Zuo, Jian'
'Zhang, Jianping'

_publ_section_title
;
 In situ ligand generation for novel Mn(II) and Ni(II) coordination
 polymers with disulfide ligand: Solvothermal syntheses, structures and
 magnetic properties
;
_journal_name_full 'Journal of Solid State Chemistry'
_journal_page_first 87
_journal_page_last 91
_journal_paper_doi 10.1016/j.jssc.2015.03.008
_journal_volume 227
_journal_year 2015
_chemical_formula_sum 'C24 H32 Mn2 N4 O18 S4'
_chemical_formula_weight 902.66
_space_group_IT_number 62
_space_group_name_Hall '-P 2ac 2n'
_space_group_name_H-M_alt 'P n m a'
_symmetry_cell_setting orthorhombic
_symmetry_space_group_name_H-M 'P n m a'
_atom_sites_solution_hydrogens geom
_atom_sites_solution_primary direct
_atom_sites_solution_secondary difmap
_cell_angle_alpha 90.00
_cell_angle_beta 90.00
_cell_angle_gamma 90.00
_cell_formula_units_Z 4
_cell_length_a 16.079(3)
_cell_length_b 18.774(3)
_cell_length_c 14.286(2)
_cell_measurement_reflns_used 6729
_cell_measurement_temperature 298(2)
_cell_measurement_theta_max 28.2
_cell_measurement_theta_min 2.4
_cell_volume 4312.5(12)
_computing_cell_refinement 'Bruker SMART'
_computing_data_collection 'Bruker SMART'
_computing_data_reduction 'Bruker SAINT'
_computing_molecular_graphics 'Bruker SHELXTL'
_computing_publication_material 'Bruker SHELXTL'
_computing_structure_refinement 'SHELXL-97 (Sheldrick, 1997)'
_computing_structure_solution 'SHELXS-97 (Sheldrick, 1990)'
_diffrn_ambient_temperature 298(2)
_diffrn_measured_fraction_theta_full 1.000
_diffrn_measured_fraction_theta_max 1.000
_diffrn_measurement_device_type 'CCD area detector'
_diffrn_measurement_method 'phi and omega scans'
_diffrn_radiation_monochromator graphite
_diffrn_radiation_source 'fine-focus sealed tube'
_diffrn_radiation_type MoK\a
_diffrn_radiation_wavelength 0.71073
_diffrn_reflns_av_R_equivalents 0.0329
_diffrn_reflns_av_sigmaI/netI 0.0286
_diffrn_reflns_limit_h_max 18
_diffrn_reflns_limit_h_min -19
_diffrn_reflns_limit_k_max 21
_diffrn_reflns_limit_k_min -22
_diffrn_reflns_limit_l_max 12
_diffrn_reflns_limit_l_min -17
_diffrn_reflns_number 20822
_diffrn_reflns_theta_full 25.20
_diffrn_reflns_theta_max 25.20
_diffrn_reflns_theta_min 1.79
_exptl_absorpt_coefficient_mu 0.847
_exptl_absorpt_correction_T_max 0.8226
_exptl_absorpt_correction_T_min 0.7853
_exptl_absorpt_correction_type multi-scan
_exptl_absorpt_process_details 'SADABS; Bruker, 2002'
_exptl_crystal_colour yellow
_exptl_crystal_density_diffrn 1.390
_exptl_crystal_density_method 'not measured'
_exptl_crystal_description block
_exptl_crystal_F_000 1848
_exptl_crystal_size_max 0.30
_exptl_crystal_size_mid 0.26
_exptl_crystal_size_min 0.24
_refine_diff_density_max 0.660
_refine_diff_density_min -1.977
_refine_diff_density_rms 0.111
_refine_ls_extinction_method none
_refine_ls_goodness_of_fit_ref 1.087
_refine_ls_hydrogen_treatment constr
_refine_ls_matrix_type full
_refine_ls_number_parameters 250
_refine_ls_number_reflns 4016
_refine_ls_number_restraints 0
_refine_ls_restrained_S_all 1.087
_refine_ls_R_factor_all 0.0898
_refine_ls_R_factor_gt 0.0746
_refine_ls_shift/su_max 0.000
_refine_ls_shift/su_mean 0.000
_refine_ls_structure_factor_coef Fsqd
_refine_ls_weighting_details 'calc w=1/[\s^2^(Fo^2^)+(0.0982P)^2^+16.6288P] where P=(Fo^2^+2Fc^2^)/3'
_refine_ls_weighting_scheme calc
_refine_ls_wR_factor_gt 0.1914
_refine_ls_wR_factor_ref 0.2006
_reflns_number_gt 3461
_reflns_number_total 4016
_reflns_threshold_expression >2sigma(I)
_cod_data_source_file JSSC-2015-227-87.cif
_cod_data_source_block Mn
_cod_depositor_comments
;
The following automatic conversions were performed:

data item '_exptl_absorpt_correction_type' value 'Multi-scan' was
changed to 'multi-scan' in accordance with the built-in table derived
from the CIF Core dictionary named 'cif_core.dic' version 2.4.5 last
updated on 2014-11-21.

data item '_symmetry_cell_setting' value 'Orthorhombic' was changed
to 'orthorhombic' in accordance with the built-in table derived from
the CIF Core dictionary named 'cif_core.dic' version 2.4.5 last
updated on 2014-11-21.

Automatic conversion script
Id: cif_fix_values 8369 2020-08-20 11:38:08Z andrius 
;
_cod_original_sg_symbol_H-M Pnma
_cod_database_code 1561930

loop_
_symmetry_equiv_pos_as_xyz
'x, y, z'
'-x+1/2, -y, z+1/2'
'x+1/2, -y+1/2, -z+1/2'
'-x, y+1/2, -z'
'-x, -y, -z'
'x-1/2, y, -z-1/2'
'-x-1/2, y-1/2, z-1/2'
'x, -y-1/2, z'

loop_
_atom_site_label
_atom_site_type_symbol
_atom_site_fract_x
_atom_site_fract_y
_atom_site_fract_z
_atom_site_U_iso_or_equiv
_atom_site_adp_type
_atom_site_occupancy
_atom_site_symmetry_multiplicity
_atom_site_calc_flag
_atom_site_refinement_flags
_atom_site_disorder_assembly
_atom_site_disorder_group
Mn1 Mn 0.18991(7) 0.7500 0.03305(8) 0.0334(3) Uani 1 2 d S . .
Mn2 Mn 0.01000(8) 0.7500 -0.13344(8) 0.0368(3) Uani 1 2 d S . .
S1 S 0.17408(9) 0.46255(8) 0.25302(11) 0.0397(4) Uani 1 1 d . . .
S2 S 0.14105(9) 0.55028(8) 0.17903(10) 0.0395(4) Uani 1 1 d . . .
O1 O 0.1085(2) 0.6654(2) 0.0657(3) 0.0389(9) Uani 1 1 d . . .
O2 O 0.0067(2) 0.6638(2) -0.0414(3) 0.0367(9) Uani 1 1 d . . .
O3 O 0.2472(2) 0.3594(2) 0.3543(2) 0.0389(9) Uani 1 1 d . . .
O4 O 0.2204(2) 0.3295(2) 0.5014(3) 0.0367(9) Uani 1 1 d . . .
O1W O 0.1483(3) 0.7500 -0.1275(3) 0.0300(11) Uani 1 2 d S . .
H1X H 0.1668 0.7128 -0.1542 0.045 Uiso 0.50 1 d PR . .
H1Y H 0.1673 0.7867 -0.1549 0.045 Uiso 0.50 1 d PR . .
O2W O -0.0007(2) 0.83117(19) -0.2480(3) 0.0368(9) Uani 1 1 d . . .
H2X H -0.0517 0.8384 -0.2603 0.055 Uiso 1 1 d R . .
H2Y H 0.0240 0.8160 -0.2966 0.055 Uiso 1 1 d R . .
O3W O -0.1245(3) 0.7500 -0.1350(3) 0.0332(12) Uani 1 2 d S . .
H3X H -0.1390 0.7109 -0.1601 0.050 Uiso 0.25 1 d PR . .
H3Y H -0.1544 0.7820 -0.1602 0.050 Uiso 0.25 1 d PR . .
H3Z H -0.1422 0.7916 -0.1226 0.050 Uiso 0.25 1 d PR . .
H3G H -0.1416 0.7375 -0.1888 0.050 Uiso 0.25 1 d PR . .
O4W O 0.2280(3) 0.7500 0.1859(3) 0.0313(11) Uani 1 2 d S . .
H4X H 0.2797 0.7408 0.1894 0.047 Uiso 0.25 1 d PR . .
H4Y H 0.2019 0.7206 0.2203 0.047 Uiso 0.25 1 d PR . .
H4Z H 0.1831 0.7574 0.2158 0.047 Uiso 0.25 1 d PR . .
H4G H 0.2643 0.7750 0.2140 0.047 Uiso 0.25 1 d PR . .
O5W O 0.2585(3) 0.7500 0.3267(4) 0.0387(13) Uani 1 2 d S . .
H5X H 0.2613 0.7313 0.3808 0.058 Uiso 0.50 1 d PR . .
H5Y H 0.2428 0.7931 0.3316 0.058 Uiso 0.50 1 d PR . .
O6W O 0.0522(3) 0.7500 0.4572(4) 0.0351(12) Uani 1 2 d S . .
H6X H 0.0171 0.7500 0.5017 0.053 Uiso 1 2 d SR . .
H6Y H 0.0936 0.7758 0.4721 0.053 Uiso 0.50 1 d PR . .
O7W O 0.7388(3) 0.7500 0.8718(4) 0.0377(13) Uani 1 2 d S . .
H7X H 0.7308 0.7500 0.9306 0.057 Uiso 1 2 d SR . .
H7Y H 0.7661 0.7870 0.8564 0.057 Uiso 0.50 1 d PR . .
O8W O 0.9323(3) 0.7500 0.6085(3) 0.0309(11) Uani 1 2 d S . .
H8X H 0.8897 0.7246 0.5974 0.046 Uiso 0.50 1 d PR . .
H8Y H 0.9243 0.7870 0.5753 0.046 Uiso 0.50 1 d PR . .
O9W O 0.9853(3) 0.7500 0.3173(4) 0.0393(13) Uani 1 2 d S . .
H9X H 0.9616 0.7321 0.3650 0.059 Uiso 0.50 1 d PR . .
H9Y H 0.9576 0.7857 0.2983 0.059 Uiso 0.50 1 d PR . .
N1 N -0.0065(3) 0.4809(2) 0.1873(3) 0.0360(11) Uani 1 1 d . . .
N2 N 0.1030(3) 0.5450(2) 0.3840(3) 0.0361(11) Uani 1 1 d . . .
C1 C 0.0411(3) 0.6416(3) 0.0298(3) 0.0254(10) Uani 1 1 d . . .
C2 C -0.0008(3) 0.5790(3) 0.0778(3) 0.0271(11) Uani 1 1 d . . .
C3 C -0.0825(3) 0.5638(3) 0.0510(4) 0.0376(13) Uani 1 1 d . . .
H3 H -0.1080 0.5903 0.0041 0.045 Uiso 1 1 calc R . .
C4 C -0.1243(3) 0.5099(3) 0.0939(4) 0.0389(13) Uani 1 1 d . . .
H4 H -0.1790 0.4998 0.0777 0.047 Uiso 1 1 calc R . .
C5 C -0.0836(3) 0.4695(3) 0.1632(4) 0.0389(13) Uani 1 1 d . . .
H5 H -0.1128 0.4332 0.1928 0.047 Uiso 1 1 calc R . .
C6 C 0.0347(3) 0.5328(3) 0.1465(4) 0.0343(12) Uani 1 1 d . . .
C7 C 0.1460(3) 0.4836(3) 0.3723(4) 0.0299(11) Uani 1 1 d . . .
C8 C 0.1642(3) 0.4372(3) 0.4433(3) 0.0277(11) Uani 1 1 d . . .
C9 C 0.1432(3) 0.4585(3) 0.5333(4) 0.0305(11) Uani 1 1 d . . .
H9 H 0.1579 0.4300 0.5840 0.037 Uiso 1 1 calc R . .
C10 C 0.1011(3) 0.5209(3) 0.5485(4) 0.0368(13) Uani 1 1 d . . .
H10 H 0.0865 0.5353 0.6086 0.044 Uiso 1 1 calc R . .
C11 C 0.0808(4) 0.5620(3) 0.4700(4) 0.0405(13) Uani 1 1 d . . .
H11 H 0.0502 0.6034 0.4789 0.049 Uiso 1 1 calc R . .
C12 C 0.2145(3) 0.3693(3) 0.4278(4) 0.0301(11) Uani 1 1 d . . .

loop_
_atom_site_aniso_label
_atom_site_aniso_U_11
_atom_site_aniso_U_22
_atom_site_aniso_U_33
_atom_site_aniso_U_23
_atom_site_aniso_U_13
_atom_site_aniso_U_12
Mn1 0.0342(6) 0.0318(6) 0.0343(6) 0.000 0.0031(5) 0.000
Mn2 0.0376(7) 0.0388(7) 0.0339(7) 0.000 -0.0067(5) 0.000
S1 0.0381(8) 0.0344(7) 0.0466(8) -0.0048(6) -0.0077(6) 0.0104(6)
S2 0.0373(7) 0.0389(8) 0.0424(8) -0.0045(6) -0.0076(6) 0.0091(6)
O1 0.039(2) 0.040(2) 0.038(2) 0.0187(17) -0.0158(17) -0.0099(17)
O2 0.037(2) 0.038(2) 0.036(2) 0.0035(17) -0.0146(17) 0.0016(17)
O3 0.045(2) 0.043(2) 0.028(2) 0.0095(17) 0.0075(17) 0.0167(18)
O4 0.0313(19) 0.038(2) 0.041(2) 0.0145(18) 0.0059(16) 0.0107(16)
O1W 0.031(3) 0.026(3) 0.033(3) 0.000 0.007(2) 0.000
O2W 0.048(2) 0.033(2) 0.0293(18) -0.0111(16) -0.0109(17) 0.0092(17)
O3W 0.030(3) 0.039(3) 0.031(3) 0.000 0.011(2) 0.000
O4W 0.032(3) 0.030(3) 0.031(3) 0.000 0.011(2) 0.000
O5W 0.041(3) 0.038(3) 0.036(3) 0.000 0.002(2) 0.000
O6W 0.040(3) 0.036(3) 0.029(3) 0.000 -0.015(2) 0.000
O7W 0.035(3) 0.047(3) 0.032(3) 0.000 -0.007(2) 0.000
O8W 0.029(3) 0.033(3) 0.030(3) 0.000 0.006(2) 0.000
O9W 0.037(3) 0.038(3) 0.043(3) 0.000 0.006(3) 0.000
N1 0.041(3) 0.032(2) 0.034(2) 0.003(2) 0.009(2) 0.012(2)
N2 0.043(3) 0.031(2) 0.034(2) -0.0040(19) -0.013(2) 0.009(2)
C1 0.024(2) 0.030(3) 0.022(2) -0.008(2) 0.004(2) 0.010(2)
C2 0.026(2) 0.028(3) 0.027(2) -0.011(2) 0.001(2) -0.002(2)
C3 0.034(3) 0.038(3) 0.041(3) 0.010(2) -0.013(2) -0.007(2)
C4 0.033(3) 0.043(3) 0.041(3) 0.006(3) -0.006(2) -0.009(3)
C5 0.038(3) 0.031(3) 0.047(3) 0.011(2) 0.010(3) -0.016(2)
C6 0.037(3) 0.037(3) 0.030(3) -0.006(2) -0.003(2) 0.004(2)
C7 0.025(2) 0.024(2) 0.041(3) 0.004(2) 0.002(2) -0.012(2)
C8 0.025(2) 0.028(3) 0.030(3) 0.006(2) 0.006(2) -0.003(2)
C9 0.034(3) 0.026(3) 0.032(3) 0.004(2) 0.004(2) -0.004(2)
C10 0.040(3) 0.037(3) 0.033(3) 0.001(2) 0.013(2) 0.010(2)
C11 0.048(3) 0.031(3) 0.042(3) -0.009(2) -0.008(3) 0.009(3)
C12 0.029(3) 0.029(3) 0.032(3) 0.004(2) 0.001(2) 0.000(2)

loop_
_atom_type_symbol
_atom_type_description
_atom_type_scat_dispersion_real
_atom_type_scat_dispersion_imag
_atom_type_scat_source
C C 0.0033 0.0016 'International Tables Vol C Tables 4.2.6.8 and 6.1.1.4'
H H 0.0000 0.0000 'International Tables Vol C Tables 4.2.6.8 and 6.1.1.4'
Mn Mn 0.3368 0.7283 'International Tables Vol C Tables 4.2.6.8 and 6.1.1.4'
O O 0.0106 0.0060 'International Tables Vol C Tables 4.2.6.8 and 6.1.1.4'
S S 0.1246 0.1234 'International Tables Vol C Tables 4.2.6.8 and 6.1.1.4'
N N 0.0061 0.0033 'International Tables Vol C Tables 4.2.6.8 and 6.1.1.4'

loop_
_geom_angle_atom_site_label_1
_geom_angle_atom_site_label_2
_geom_angle_atom_site_label_3
_geom_angle
_geom_angle_site_symmetry_1
_geom_angle_site_symmetry_3
O1 Mn1 O1 97.7(2) 8_575 .
O1 Mn1 O4 86.49(16) 8_575 7_665
O1 Mn1 O4 175.55(15) . 7_665
O1 Mn1 O4 175.55(15) 8_575 2_564
O1 Mn1 O4 86.49(16) . 2_564
O4 Mn1 O4 89.3(2) 7_665 2_564
O1 Mn1 O4W 87.40(13) 8_575 .
O1 Mn1 O4W 87.40(13) . .
O4 Mn1 O4W 91.24(14) 7_665 .
O4 Mn1 O4W 91.24(14) 2_564 .
O1 Mn1 O1W 92.20(13) 8_575 .
O1 Mn1 O1W 92.20(13) . .
O4 Mn1 O1W 89.19(13) 7_665 .
O4 Mn1 O1W 89.19(13) 2_564 .
O4W Mn1 O1W 179.39(18) . .
O2 Mn2 O2 101.8(2) 8_575 .
O2 Mn2 O3W 88.91(14) 8_575 .
O2 Mn2 O3W 88.91(14) . .
O2 Mn2 O1W 90.08(13) 8_575 .
O2 Mn2 O1W 90.08(13) . .
O3W Mn2 O1W 178.40(19) . .
O2 Mn2 O2W 170.15(14) 8_575 8_575
O2 Mn2 O2W 86.02(14) . 8_575
O3W Mn2 O2W 85.19(14) . 8_575
O1W Mn2 O2W 95.98(14) . 8_575
O2 Mn2 O2W 86.02(14) 8_575 .
O2 Mn2 O2W 170.15(14) . .
O3W Mn2 O2W 85.19(14) . .
O1W Mn2 O2W 95.98(14) . .
O2W Mn2 O2W 85.62(18) 8_575 .
C7 S1 S2 104.39(18) . .
C6 S2 S1 103.60(19) . .
C1 O1 Mn1 134.3(3) . .
C1 O2 Mn2 140.6(4) . .
C12 O4 Mn1 129.0(3) . 2_565
Mn2 O1W Mn1 108.5(2) . .
Mn2 O1W H1X 109.5 . .
Mn1 O1W H1X 109.4 . .
Mn2 O1W H1Y 110.0 . .
Mn1 O1W H1Y 110.0 . .
H1X O1W H1Y 109.5 . .
Mn2 O2W H2X 109.5 . .
Mn2 O2W H2Y 109.5 . .
H2X O2W H2Y 109.5 . .
Mn2 O3W H3X 106.1 . .
Mn2 O3W H3Y 124.7 . .
H3X O3W H3Y 106.2 . .
Mn2 O3W H3Z 109.5 . .
H3X O3W H3Z 142.2 . .
H3Y O3W H3Z 41.3 . .
Mn2 O3W H3G 109.5 . .
H3X O3W H3G 44.9 . .
H3Y O3W H3G 68.2 . .
H3Z O3W H3G 109.5 . .
Mn1 O4W H4X 108.6 . .
Mn1 O4W H4Y 115.0 . .
H4X O4W H4Y 108.5 . .
Mn1 O4W H4Z 104.7 . .
H4X O4W H4Z 146.6 . .
H4Y O4W H4Z 52.9 . .
Mn1 O4W H4G 129.8 . .
H4X O4W H4G 54.1 . .
H4Y O4W H4G 115.2 . .
H4Z O4W H4G 104.9 . .
H5X O5W H5Y 109.5 . .
H6X O6W H6Y 109.4 . .
H7X O7W H7Y 109.5 . .
H8X O8W H8Y 103.5 . .
H9X O9W H9Y 109.5 . .
C5 N1 C6 118.9(5) . .
C11 N2 C7 117.3(5) . .
O2 C1 O1 126.5(5) . .
O2 C1 C2 115.9(4) . .
O1 C1 C2 117.7(4) . .
C3 C2 C6 116.1(5) . .
C3 C2 C1 116.8(5) . .
C6 C2 C1 127.1(4) . .
C4 C3 C2 119.5(5) . .
C4 C3 H3 120.3 . .
C2 C3 H3 120.3 . .
C3 C4 C5 119.2(5) . .
C3 C4 H4 120.4 . .
C5 C4 H4 120.4 . .
N1 C5 C4 122.6(5) . .
N1 C5 H5 118.7 . .
C4 C5 H5 118.7 . .
N1 C6 C2 123.6(5) . .
N1 C6 S2 119.9(4) . .
C2 C6 S2 116.5(4) . .
N2 C7 C8 124.0(5) . .
N2 C7 S1 115.5(4) . .
C8 C7 S1 120.4(4) . .
C7 C8 C9 116.8(5) . .
C7 C8 C12 122.5(5) . .
C9 C8 C12 120.3(4) . .
C10 C9 C8 120.9(5) . .
C10 C9 H9 119.5 . .
C8 C9 H9 119.5 . .
C9 C10 C11 117.3(5) . .
C9 C10 H10 121.3 . .
C11 C10 H10 121.3 . .
N2 C11 C10 123.4(5) . .
N2 C11 H11 118.3 . .
C10 C11 H11 118.3 . .
O3 C12 O4 126.6(5) . .
O3 C12 C8 119.5(5) . .
O4 C12 C8 113.8(4) . .

loop_
_geom_bond_atom_site_label_1
_geom_bond_atom_site_label_2
_geom_bond_distance
_geom_bond_site_symmetry_2
Mn1 O1 2.111(4) 8_575
Mn1 O1 2.111(4) .
Mn1 O4 2.125(4) 7_665
Mn1 O4 2.125(4) 2_564
Mn1 O4W 2.268(5) .
Mn1 O1W 2.390(5) .
Mn2 O2 2.085(4) 8_575
Mn2 O2 2.085(4) .
Mn2 O3W 2.163(5) .
Mn2 O1W 2.225(5) .
Mn2 O2W 2.242(4) 8_575
Mn2 O2W 2.242(4) .
S1 C7 1.806(6) .
S1 S2 2.028(2) .
S2 C6 1.802(6) .
O1 C1 1.280(6) .
O2 C1 1.231(6) .
O3 C12 1.189(6) .
O4 C12 1.292(6) .
O4 Mn1 2.125(4) 2_565
O1W H1X 0.8500 .
O1W H1Y 0.8499 .
O2W H2X 0.8501 .
O2W H2Y 0.8499 .
O3W H3X 0.8500 .
O3W H3Y 0.8500 .
O3W H3Z 0.8500 .
O3W H3G 0.8500 .
O4W H4X 0.8500 .
O4W H4Y 0.8500 .
O4W H4Z 0.8501 .
O4W H4G 0.8500 .
O5W H5X 0.8500 .
O5W H5Y 0.8501 .
O6W H6X 0.8499 .
O6W H6Y 0.8499 .
O7W H7X 0.8500 .
O7W H7Y 0.8500 .
O8W H8X 0.8499 .
O8W H8Y 0.8500 .
O9W H9X 0.8500 .
O9W H9Y 0.8500 .
N1 C5 1.305(7) .
N1 C6 1.315(7) .
N2 C11 1.317(7) .
N2 C7 1.355(7) .
C1 C2 1.519(7) .
C2 C3 1.397(7) .
C2 C6 1.429(7) .
C3 C4 1.362(8) .
C3 H3 0.9300 .
C4 C5 1.408(8) .
C4 H4 0.9300 .
C5 H5 0.9300 .
C7 C8 1.370(7) .
C8 C9 1.388(7) .
C8 C12 1.525(7) .
C9 C10 1.370(7) .
C9 H9 0.9300 .
C10 C11 1.400(8) .
C10 H10 0.9300 .
C11 H11 0.9300 .

loop_
_geom_hbond_atom_site_label_D
_geom_hbond_atom_site_label_H
_geom_hbond_atom_site_label_A
_geom_hbond_distance_DH
_geom_hbond_distance_HA
_geom_hbond_distance_DA
_geom_hbond_angle_DHA
_geom_hbond_site_symmetry_A
O1W H1X O3 0.85 1.94 2.667(5) 142.8 2_564
O1W H1Y O3 0.85 1.94 2.667(5) 142.5 7_665
O2W H2Y O8W 0.85 2.35 2.773(5) 110.8 1_454

loop_
_geom_torsion_atom_site_label_1
_geom_torsion_atom_site_label_2
_geom_torsion_atom_site_label_3
_geom_torsion_atom_site_label_4
_geom_torsion
_geom_torsion_site_symmetry_1
_geom_torsion_site_symmetry_2
_geom_torsion_site_symmetry_3
_geom_torsion_site_symmetry_4
C7 S1 S2 C6 -89.3(2) . . . .
O1 Mn1 O1 C1 67.8(5) 8_575 . . .
O4 Mn1 O1 C1 -132.9(19) 7_665 . . .
O4 Mn1 O1 C1 -113.7(5) 2_564 . . .
O4W Mn1 O1 C1 154.9(5) . . . .
O1W Mn1 O1 C1 -24.7(5) . . . .
O2 Mn2 O2 C1 -49.5(6) 8_575 . . .
O3W Mn2 O2 C1 -138.1(5) . . . .
O1W Mn2 O2 C1 40.6(5) . . . .
O2W Mn2 O2 C1 136.6(5) 8_575 . . .
O2W Mn2 O2 C1 168.7(7) . . . .
O2 Mn2 O1W Mn1 50.89(11) 8_575 . . .
O2 Mn2 O1W Mn1 -50.89(11) . . . .
O3W Mn2 O1W Mn1 0.000(3) . . . .
O2W Mn2 O1W Mn1 -136.90(9) 8_575 . . .
O2W Mn2 O1W Mn1 136.90(9) . . . .
O1 Mn1 O1W Mn2 -48.89(11) 8_575 . . .
O1 Mn1 O1W Mn2 48.89(11) . . . .
O4 Mn1 O1W Mn2 -135.34(11) 7_665 . . .
O4 Mn1 O1W Mn2 135.34(11) 2_564 . . .
O4W Mn1 O1W Mn2 0.002(4) . . . .
Mn2 O2 C1 O1 -12.7(9) . . . .
Mn2 O2 C1 C2 168.3(4) . . . .
Mn1 O1 C1 O2 3.0(8) . . . .
Mn1 O1 C1 C2 -178.0(3) . . . .
O2 C1 C2 C3 -14.6(6) . . . .
O1 C1 C2 C3 166.3(5) . . . .
O2 C1 C2 C6 163.9(5) . . . .
O1 C1 C2 C6 -15.2(7) . . . .
C6 C2 C3 C4 3.5(8) . . . .
C1 C2 C3 C4 -177.8(5) . . . .
C2 C3 C4 C5 -1.4(9) . . . .
C6 N1 C5 C4 0.9(8) . . . .
C3 C4 C5 N1 -1.0(9) . . . .
C5 N1 C6 C2 1.5(8) . . . .
C5 N1 C6 S2 179.6(4) . . . .
C3 C2 C6 N1 -3.7(7) . . . .
C1 C2 C6 N1 177.7(5) . . . .
C3 C2 C6 S2 178.2(4) . . . .
C1 C2 C6 S2 -0.4(7) . . . .
S1 S2 C6 N1 13.8(5) . . . .
S1 S2 C6 C2 -168.0(3) . . . .
C11 N2 C7 C8 3.0(8) . . . .
C11 N2 C7 S1 179.5(4) . . . .
S2 S1 C7 N2 7.2(4) . . . .
S2 S1 C7 C8 -176.1(4) . . . .
N2 C7 C8 C9 -5.9(7) . . . .
S1 C7 C8 C9 177.8(4) . . . .
N2 C7 C8 C12 -178.6(5) . . . .
S1 C7 C8 C12 5.1(7) . . . .
C7 C8 C9 C10 4.4(7) . . . .
C12 C8 C9 C10 177.3(5) . . . .
C8 C9 C10 C11 -0.4(8) . . . .
C7 N2 C11 C10 1.5(9) . . . .
C9 C10 C11 N2 -2.7(9) . . . .
Mn1 O4 C12 O3 17.3(8) 2_565 . . .
Mn1 O4 C12 C8 -158.6(3) 2_565 . . .
C7 C8 C12 O3 8.5(8) . . . .
C9 C8 C12 O3 -163.9(5) . . . .
C7 C8 C12 O4 -175.3(5) . . . .
C9 C8 C12 O4 12.2(7) . . . .
